data_7023976
loop_
_publ_author_name
'Johnston, Cooper W.'
'McKinnon, Stephen D. J.'
'Patrick, Brian O.'
'Hicks, Robin G.'

_publ_section_title
;
 The first &quot;Kuhn verdazyl&quot; ligand and comparative studies of its
 PdCl2 complex with analogous 6-oxoverdazyl ligands.
;
_journal_issue 48
_journal_name_full 'Dalton transactions (Cambridge, England : 2003)'
_journal_page_first 16829
_journal_page_last 16836
_journal_paper_doi 10.1039/c3dt52191e
_journal_volume 42
_journal_year 2013
_chemical_formula_sum 'C19 H16 Cl2 N5 Pd'
_chemical_formula_weight 491.67
_chemical_name_systematic
; 
 ? 
;
_space_group_IT_number 14
_symmetry_cell_setting monoclinic
_symmetry_space_group_name_Hall '-P 2ybc'
_symmetry_space_group_name_H-M 'P 1 21/c 1'
_atom_sites_solution_hydrogens geom
_atom_sites_solution_primary direct
_atom_sites_solution_secondary difmap
_audit_creation_method SHELXL-97
_cell_angle_alpha 90.00
_cell_angle_beta 99.586(5)
_cell_angle_gamma 90.00
_cell_formula_units_Z 4
_cell_length_a 8.4974(8)
_cell_length_b 14.1240(13)
_cell_length_c 15.4290(15)
_cell_measurement_reflns_used 2945
_cell_measurement_temperature 100.0(2)
_cell_measurement_theta_max 29.94
_cell_measurement_theta_min 6.90
_cell_volume 1825.9(3)
_computing_cell_refinement 'Bruker SAINT'
_computing_data_collection 'Bruker APEX2'
_computing_data_reduction 'Bruker SAINT'
_computing_molecular_graphics 'Bruker SHELXTL'
_computing_publication_material 'Bruker SHELXTL'
_computing_structure_refinement 'SHELXL-97 (Sheldrick, 2008)'
_computing_structure_solution 'SHELXS-97 (Sheldrick, 2008)'
_diffrn_ambient_temperature 100.0(2)
_diffrn_measured_fraction_theta_full 0.995
_diffrn_measured_fraction_theta_max 0.995
_diffrn_measurement_device_type 'Bruker APEX-II CCD'
_diffrn_measurement_method '\f and \w scans'
_diffrn_radiation_monochromator graphite
_diffrn_radiation_source 'fine-focus sealed tube'
_diffrn_radiation_type MoK\a
_diffrn_radiation_wavelength 0.71073
_diffrn_reflns_av_R_equivalents 0.0289
_diffrn_reflns_av_sigmaI/netI 0.0200
_diffrn_reflns_limit_h_max 11
_diffrn_reflns_limit_h_min -11
_diffrn_reflns_limit_k_max 19
_diffrn_reflns_limit_k_min -19
_diffrn_reflns_limit_l_max 21
_diffrn_reflns_limit_l_min -21
_diffrn_reflns_number 30866
_diffrn_reflns_theta_full 30.04
_diffrn_reflns_theta_max 30.04
_diffrn_reflns_theta_min 1.97
_diffrn_standards_number 0
_exptl_absorpt_coefficient_mu 1.324
_exptl_absorpt_correction_T_max 0.936
_exptl_absorpt_correction_T_min 0.764
_exptl_absorpt_correction_type multi-scan
_exptl_absorpt_process_details 'SADABS, Sheldrick (2008)'
_exptl_crystal_colour green
_exptl_crystal_density_diffrn 1.789
_exptl_crystal_density_method 'not measured'
_exptl_crystal_description plate
_exptl_crystal_F_000 980
_exptl_crystal_size_max 0.50
_exptl_crystal_size_mid 0.20
_exptl_crystal_size_min 0.05
_refine_diff_density_max 0.549
_refine_diff_density_min -0.392
_refine_diff_density_rms 0.074
_refine_ls_extinction_method none
_refine_ls_goodness_of_fit_ref 1.089
_refine_ls_hydrogen_treatment constr
_refine_ls_matrix_type full
_refine_ls_number_parameters 244
_refine_ls_number_reflns 5304
_refine_ls_number_restraints 0
_refine_ls_restrained_S_all 1.089
_refine_ls_R_factor_all 0.0225
_refine_ls_R_factor_gt 0.0193
_refine_ls_shift/su_max 0.002
_refine_ls_shift/su_mean 0.000
_refine_ls_structure_factor_coef Fsqd
_refine_ls_weighting_details 'calc w=1/[\s^2^(Fo^2^)+(0.0191P)^2^+1.3188P] where P=(Fo^2^+2Fc^2^)/3'
_refine_ls_weighting_scheme calc
_refine_ls_wR_factor_gt 0.0487
_refine_ls_wR_factor_ref 0.0504
_reflns_number_gt 4857
_reflns_number_total 5304
_reflns_threshold_expression >2\s(I)
_cod_data_source_file c3dt52191e.txt
_cod_data_source_block rh100
_cod_depositor_comments
;
The following automatic conversions were performed:

'_symmetry_cell_setting' value 'Monoclinic' changed to 'monoclinic'
according to /home/saulius/struct/CIF-dictionaries/cif_core.dic
dictionary named 'cif_core.dic' version 2.4.2 from 2011-04-26.

Automatic conversion script
Id: cif_fix_values 1891 2012-01-12 08:04:46Z andrius 
;
_cod_original_sg_symbol_H-M P2(1)/c
_cod_database_code 7023976

loop_
_symmetry_equiv_pos_as_xyz
'x, y, z'
'-x, y+1/2, -z+1/2'
'-x, -y, -z'
'x, -y-1/2, z-1/2'

loop_
_atom_site_label
_atom_site_type_symbol
_atom_site_fract_x
_atom_site_fract_y
_atom_site_fract_z
_atom_site_U_iso_or_equiv
_atom_site_adp_type
_atom_site_occupancy
_atom_site_symmetry_multiplicity
_atom_site_calc_flag
_atom_site_refinement_flags
C1 C 0.95505(19) 0.12677(10) 0.11112(10) 0.0171(3) Uani 1 1 d .
H1A H 0.8994 0.0880 0.1501 0.020 Uiso 1 1 calc R
H1B H 1.0699 0.1102 0.1226 0.020 Uiso 1 1 calc R
C2 C 1.01022(17) 0.24432(10) -0.00757(10) 0.0152(3) Uani 1 1 d .
C3 C 0.79012(17) 0.25903(10) 0.15459(9) 0.0147(3) Uani 1 1 d .
C4 C 0.69433(18) 0.32625(11) 0.10566(10) 0.0177(3) Uani 1 1 d .
H4 H 0.7218 0.3502 0.0526 0.021 Uiso 1 1 calc R
C5 C 0.55770(19) 0.35804(11) 0.13522(11) 0.0203(3) Uani 1 1 d .
H5 H 0.4921 0.4045 0.1025 0.024 Uiso 1 1 calc R
C6 C 0.51643(19) 0.32241(12) 0.21217(11) 0.0219(3) Uani 1 1 d .
H6 H 0.4241 0.3452 0.2327 0.026 Uiso 1 1 calc R
C7 C 0.61093(19) 0.25305(12) 0.25914(11) 0.0215(3) Uani 1 1 d .
H7 H 0.5810 0.2273 0.3109 0.026 Uiso 1 1 calc R
C8 C 0.74821(18) 0.22132(11) 0.23108(10) 0.0180(3) Uani 1 1 d .
H8 H 0.8131 0.1744 0.2636 0.022 Uiso 1 1 calc R
C9 C 0.78067(17) 0.03528(10) -0.01228(10) 0.0158(3) Uani 1 1 d .
C10 C 0.70719(19) 0.03573(11) -0.10060(11) 0.0195(3) Uani 1 1 d .
H10 H 0.7310 0.0840 -0.1393 0.023 Uiso 1 1 calc R
C11 C 0.5995(2) -0.03515(12) -0.13064(11) 0.0223(3) Uani 1 1 d .
H11 H 0.5483 -0.0349 -0.1903 0.027 Uiso 1 1 calc R
C12 C 0.5650(2) -0.10708(12) -0.07460(12) 0.0228(3) Uani 1 1 d .
H12 H 0.4915 -0.1557 -0.0960 0.027 Uiso 1 1 calc R
C13 C 0.6386(2) -0.10681(11) 0.01225(12) 0.0219(3) Uani 1 1 d .
H13 H 0.6148 -0.1555 0.0505 0.026 Uiso 1 1 calc R
C14 C 0.74715(19) -0.03619(11) 0.04454(11) 0.0195(3) Uani 1 1 d .
H14 H 0.7976 -0.0366 0.1043 0.023 Uiso 1 1 calc R
C15 C 1.10192(17) 0.29862(10) -0.06326(10) 0.0150(3) Uani 1 1 d .
C16 C 1.12399(18) 0.26836(11) -0.14584(10) 0.0174(3) Uani 1 1 d .
H16 H 1.0737 0.2124 -0.1710 0.021 Uiso 1 1 calc R
C17 C 1.22120(19) 0.32161(11) -0.19084(10) 0.0191(3) Uani 1 1 d .
H17 H 1.2380 0.3030 -0.2478 0.023 Uiso 1 1 calc R
C18 C 1.2936(2) 0.40243(12) -0.15176(11) 0.0225(3) Uani 1 1 d .
H18 H 1.3626 0.4390 -0.1810 0.027 Uiso 1 1 calc R
C19 C 1.2642(2) 0.42915(11) -0.06959(10) 0.0193(3) Uani 1 1 d .
H19 H 1.3127 0.4851 -0.0434 0.023 Uiso 1 1 calc R
N1 N 0.94091(16) 0.16411(9) -0.04023(9) 0.0174(2) Uani 1 1 d .
N2 N 0.88767(16) 0.10847(9) 0.01861(8) 0.0165(2) Uani 1 1 d .
N3 N 0.93393(15) 0.22687(9) 0.12770(8) 0.0153(2) Uani 1 1 d .
N4 N 0.99865(15) 0.28405(9) 0.07008(8) 0.0146(2) Uani 1 1 d .
N5 N 1.16956(15) 0.37858(9) -0.02606(8) 0.0146(2) Uani 1 1 d .
Cl1A Cl 1.25256(5) 0.54932(2) 0.10602(2) 0.01931(7) Uani 1 1 d .
Cl1B Cl 1.03586(5) 0.43839(3) 0.22623(2) 0.01965(7) Uani 1 1 d .
Pd1 Pd 1.110474(13) 0.410447(7) 0.092807(7) 0.01261(4) Uani 1 1 d .

loop_
_atom_site_aniso_label
_atom_site_aniso_U_11
_atom_site_aniso_U_22
_atom_site_aniso_U_33
_atom_site_aniso_U_23
_atom_site_aniso_U_13
_atom_site_aniso_U_12
C1 0.0205(7) 0.0134(6) 0.0164(7) 0.0005(5) 0.0003(5) 0.0011(5)
C2 0.0135(6) 0.0159(6) 0.0161(6) 0.0001(5) 0.0016(5) -0.0005(5)
C3 0.0159(6) 0.0132(6) 0.0146(6) -0.0008(5) 0.0017(5) -0.0025(5)
C4 0.0192(7) 0.0147(6) 0.0191(7) 0.0031(5) 0.0029(6) -0.0012(5)
C5 0.0178(7) 0.0150(6) 0.0276(8) 0.0021(6) 0.0025(6) 0.0001(5)
C6 0.0179(7) 0.0215(7) 0.0276(8) -0.0034(6) 0.0073(6) -0.0025(6)
C7 0.0221(8) 0.0248(8) 0.0188(7) 0.0006(6) 0.0065(6) -0.0049(6)
C8 0.0187(7) 0.0192(7) 0.0157(7) 0.0021(5) 0.0013(5) -0.0026(5)
C9 0.0138(6) 0.0137(6) 0.0201(7) -0.0029(5) 0.0036(5) -0.0004(5)
C10 0.0201(7) 0.0200(7) 0.0190(7) -0.0019(6) 0.0053(6) -0.0022(6)
C11 0.0222(8) 0.0244(8) 0.0204(7) -0.0054(6) 0.0041(6) -0.0035(6)
C12 0.0194(7) 0.0186(7) 0.0306(9) -0.0059(6) 0.0051(6) -0.0038(6)
C13 0.0208(7) 0.0151(7) 0.0303(8) 0.0024(6) 0.0053(6) 0.0001(6)
C14 0.0192(7) 0.0169(7) 0.0220(7) 0.0016(6) 0.0024(6) 0.0010(5)
C15 0.0130(6) 0.0149(6) 0.0168(7) 0.0003(5) 0.0017(5) 0.0007(5)
C16 0.0179(7) 0.0173(7) 0.0165(7) -0.0021(5) 0.0015(5) 0.0003(5)
C17 0.0209(7) 0.0222(7) 0.0144(7) 0.0005(6) 0.0038(6) 0.0024(6)
C18 0.0265(8) 0.0234(8) 0.0194(7) 0.0009(6) 0.0090(6) -0.0034(6)
C19 0.0244(8) 0.0163(7) 0.0183(7) -0.0006(5) 0.0065(6) -0.0040(6)
N1 0.0192(6) 0.0161(6) 0.0172(6) -0.0020(5) 0.0044(5) -0.0034(5)
N2 0.0186(6) 0.0152(6) 0.0157(6) -0.0008(4) 0.0031(5) -0.0017(5)
N3 0.0181(6) 0.0121(5) 0.0160(6) 0.0013(4) 0.0042(5) -0.0002(4)
N4 0.0158(6) 0.0129(5) 0.0155(6) 0.0003(4) 0.0037(4) -0.0018(4)
N5 0.0155(6) 0.0132(5) 0.0152(6) -0.0004(4) 0.0029(4) 0.0003(4)
Cl1A 0.02392(18) 0.01390(15) 0.02091(17) -0.00358(12) 0.00602(14) -0.00431(13)
Cl1B 0.02718(19) 0.01843(16) 0.01391(15) -0.00139(12) 0.00507(13) -0.00189(13)
Pd1 0.01440(6) 0.01091(5) 0.01249(5) -0.00047(4) 0.00216(4) -0.00011(4)

loop_
_atom_type_symbol
_atom_type_description
_atom_type_scat_dispersion_real
_atom_type_scat_dispersion_imag
_atom_type_scat_source
C C 0.0033 0.0016 'International Tables Vol C Tables 4.2.6.8 and 6.1.1.4'
H H 0.0000 0.0000 'International Tables Vol C Tables 4.2.6.8 and 6.1.1.4'
N N 0.0061 0.0033 'International Tables Vol C Tables 4.2.6.8 and 6.1.1.4'
Cl Cl 0.1484 0.1585 'International Tables Vol C Tables 4.2.6.8 and 6.1.1.4'
Pd Pd -0.9988 1.0072 'International Tables Vol C Tables 4.2.6.8 and 6.1.1.4'

loop_
_geom_angle_atom_site_label_1
_geom_angle_atom_site_label_2
_geom_angle_atom_site_label_3
_geom_angle
N3 C1 N2 107.61(12)
N3 C1 H1A 110.2
N2 C1 H1A 110.2
N3 C1 H1B 110.2
N2 C1 H1B 110.2
H1A C1 H1B 108.5
N1 C2 N4 126.75(13)
N1 C2 C15 117.76(13)
N4 C2 C15 115.40(13)
C4 C3 C8 120.81(14)
C4 C3 N3 120.78(13)
C8 C3 N3 118.41(13)
C3 C4 C5 119.22(14)
C3 C4 H4 120.4
C5 C4 H4 120.4
C6 C5 C4 120.49(15)
C6 C5 H5 119.8
C4 C5 H5 119.8
C5 C6 C7 119.67(15)
C5 C6 H6 120.2
C7 C6 H6 120.2
C8 C7 C6 120.54(15)
C8 C7 H7 119.7
C6 C7 H7 119.7
C7 C8 C3 119.23(14)
C7 C8 H8 120.4
C3 C8 H8 120.4
C14 C9 C10 120.60(14)
C14 C9 N2 120.42(14)
C10 C9 N2 118.97(14)
C11 C10 C9 119.04(15)
C11 C10 H10 120.5
C9 C10 H10 120.5
C10 C11 C12 120.97(16)
C10 C11 H11 119.5
C12 C11 H11 119.5
C13 C12 C11 119.40(15)
C13 C12 H12 120.3
C11 C12 H12 120.3
C12 C13 C14 120.98(15)
C12 C13 H13 119.5
C14 C13 H13 119.5
C13 C14 C9 119.01(15)
C13 C14 H14 120.5
C9 C14 H14 120.5
N5 C15 C16 122.36(14)
N5 C15 C2 114.69(13)
C16 C15 C2 122.89(14)
C15 C16 C17 118.45(14)
C15 C16 H16 120.8
C17 C16 H16 120.8
C16 C17 C18 119.17(14)
C16 C17 H17 120.4
C18 C17 H17 120.4
C19 C18 C17 119.21(15)
C19 C18 H18 120.4
C17 C18 H18 120.4
N5 C19 C18 121.97(15)
N5 C19 H19 119.0
C18 C19 H19 119.0
N2 N1 C2 114.87(13)
N1 N2 C9 118.38(13)
N1 N2 C1 115.81(12)
C9 N2 C1 125.71(13)
N4 N3 C3 116.91(12)
N4 N3 C1 112.42(12)
C3 N3 C1 119.82(12)
C2 N4 N3 115.24(12)
C2 N4 Pd1 114.92(10)
N3 N4 Pd1 129.02(9)
C19 N5 C15 118.82(13)
C19 N5 Pd1 126.51(11)
C15 N5 Pd1 114.66(10)
N4 Pd1 N5 80.08(5)
N4 Pd1 Cl1B 96.63(4)
N5 Pd1 Cl1B 176.71(4)
N4 Pd1 Cl1A 173.55(4)
N5 Pd1 Cl1A 93.68(4)
Cl1B Pd1 Cl1A 89.611(14)

loop_
_geom_bond_atom_site_label_1
_geom_bond_atom_site_label_2
_geom_bond_distance
C1 N3 1.4532(19)
C1 N2 1.4696(19)
C1 H1A 0.9900
C1 H1B 0.9900
C2 N1 1.3361(19)
C2 N4 1.3413(19)
C2 C15 1.469(2)
C3 C4 1.389(2)
C3 C8 1.394(2)
C3 N3 1.4285(19)
C4 C5 1.391(2)
C4 H4 0.9500
C5 C6 1.387(2)
C5 H5 0.9500
C6 C7 1.391(2)
C6 H6 0.9500
C7 C8 1.385(2)
C7 H7 0.9500
C8 H8 0.9500
C9 C14 1.397(2)
C9 C10 1.401(2)
C9 N2 1.4065(19)
C10 C11 1.383(2)
C10 H10 0.9500
C11 C12 1.396(2)
C11 H11 0.9500
C12 C13 1.381(2)
C12 H12 0.9500
C13 C14 1.393(2)
C13 H13 0.9500
C14 H14 0.9500
C15 N5 1.3510(19)
C15 C16 1.386(2)
C16 C17 1.386(2)
C16 H16 0.9500
C17 C18 1.386(2)
C17 H17 0.9500
C18 C19 1.385(2)
C18 H18 0.9500
C19 N5 1.3371(19)
C19 H19 0.9500
N1 N2 1.3353(18)
N3 N4 1.3813(17)
N4 Pd1 2.0253(12)
N5 Pd1 2.0310(12)
Cl1A Pd1 2.2945(4)
Cl1B Pd1 2.2869(4)

loop_
_geom_torsion_atom_site_label_1
_geom_torsion_atom_site_label_2
_geom_torsion_atom_site_label_3
_geom_torsion_atom_site_label_4
_geom_torsion
C8 C3 C4 C5 2.0(2)
N3 C3 C4 C5 -178.06(14)
C3 C4 C5 C6 -0.7(2)
C4 C5 C6 C7 -1.2(2)
C5 C6 C7 C8 1.9(2)
C6 C7 C8 C3 -0.6(2)
C4 C3 C8 C7 -1.3(2)
N3 C3 C8 C7 178.69(14)
C14 C9 C10 C11 0.7(2)
N2 C9 C10 C11 -178.71(14)
C9 C10 C11 C12 -0.7(2)
C10 C11 C12 C13 0.6(2)
C11 C12 C13 C14 -0.3(2)
C12 C13 C14 C9 0.3(2)
C10 C9 C14 C13 -0.4(2)
N2 C9 C14 C13 178.93(14)
N1 C2 C15 N5 -179.63(13)
N4 C2 C15 N5 3.64(19)
N1 C2 C15 C16 -2.5(2)
N4 C2 C15 C16 -179.25(14)
N5 C15 C16 C17 1.1(2)
C2 C15 C16 C17 -175.82(14)
C15 C16 C17 C18 0.5(2)
C16 C17 C18 C19 -1.4(2)
C17 C18 C19 N5 0.9(3)
N4 C2 N1 N2 -16.7(2)
C15 C2 N1 N2 166.94(13)
C2 N1 N2 C9 164.86(13)
C2 N1 N2 C1 -18.51(19)
C14 C9 N2 N1 166.82(14)
C10 C9 N2 N1 -13.8(2)
C14 C9 N2 C1 -9.4(2)
C10 C9 N2 C1 169.94(14)
N3 C1 N2 N1 52.80(17)
N3 C1 N2 C9 -130.86(14)
C4 C3 N3 N4 19.77(19)
C8 C3 N3 N4 -160.25(13)
C4 C3 N3 C1 -121.84(15)
C8 C3 N3 C1 58.14(18)
N2 C1 N3 N4 -55.01(16)
N2 C1 N3 C3 88.18(15)
N1 C2 N4 N3 13.1(2)
C15 C2 N4 N3 -170.53(12)
N1 C2 N4 Pd1 -176.31(12)
C15 C2 N4 Pd1 0.08(17)
C3 N3 N4 C2 -119.15(14)
C1 N3 N4 C2 25.20(17)
C3 N3 N4 Pd1 71.83(16)
C1 N3 N4 Pd1 -143.82(11)
C18 C19 N5 C15 0.6(2)
C18 C19 N5 Pd1 -178.21(12)
C16 C15 N5 C19 -1.6(2)
C2 C15 N5 C19 175.52(13)
C16 C15 N5 Pd1 177.32(11)
C2 C15 N5 Pd1 -5.55(16)
C2 N4 Pd1 N5 -2.33(10)
N3 N4 Pd1 N5 166.72(13)
C2 N4 Pd1 Cl1B 177.63(10)
N3 N4 Pd1 Cl1B -13.32(12)
C2 N4 Pd1 Cl1A -17.0(4)
N3 N4 Pd1 Cl1A 152.0(3)
C19 N5 Pd1 N4 -176.80(14)
C15 N5 Pd1 N4 4.37(10)
C19 N5 Pd1 Cl1B -177.6(6)
C15 N5 Pd1 Cl1B 3.6(7)
C19 N5 Pd1 Cl1A 1.56(13)
C15 N5 Pd1 Cl1A -177.27(10)
